data_7017912
loop_
_publ_author_name
'Guo, Yang'
'Xu, Gong-Feng'
'Wang, Chao'
'Cao, Ting-Ting'
'Tang, Jinkui'
'Liu, Zhan-Quan'
'Ma, Yue'
'Yan, Shi-Ping'
'Cheng, Peng'
'Liao, Dai-Zheng'

_publ_section_title
;
 Cyano-bridged terbium(iii)-chromium(iii) bimetallic quasi-one-dimensional
 assembly exhibiting long-range magnetic ordering.
;
_journal_issue 5
_journal_name_full 'Dalton transactions (Cambridge, England : 2003)'
_journal_page_first 1624
_journal_page_last 1629
_journal_paper_doi 10.1039/c1dt11655j
_journal_volume 41
_journal_year 2012
_chemical_formula_sum 'C18 H34 Cr N10 O7 Tb'
_chemical_formula_weight 713.47
_chemical_name_systematic
;
?
;
_space_group_IT_number 14
_symmetry_cell_setting monoclinic
_symmetry_space_group_name_Hall '-P 2ybc'
_symmetry_space_group_name_H-M 'P 1 21/c 1'
_atom_sites_solution_hydrogens geom
_atom_sites_solution_primary direct
_atom_sites_solution_secondary difmap
_audit_creation_method SHELXL-97
_cell_angle_alpha 90.00
_cell_angle_beta 109.53(3)
_cell_angle_gamma 90.00
_cell_formula_units_Z 4
_cell_length_a 13.129(3)
_cell_length_b 12.882(3)
_cell_length_c 19.214(7)
_cell_measurement_reflns_used 19852
_cell_measurement_temperature 293(2)
_cell_measurement_theta_max 27.47
_cell_measurement_theta_min 3.1
_cell_volume 3062.7(16)
_computing_cell_refinement 'RAXIS-RAPID Auto(Rigaku, 2004)'
_computing_data_collection 'RAXIS-RAPID Auto(Rigaku, 2004)'
_computing_data_reduction 'CrystalStructure(Rigaku/MSC, 2004)'
_computing_molecular_graphics 'SHELXL-97 (Sheldrick, 2001)'
_computing_publication_material 'SHELXL-97 (Sheldrick, 1997)'
_computing_structure_refinement 'SHELXL-97 (Sheldrick, 1997)'
_computing_structure_solution 'SHELXS-97 (Sheldrick, 1997)'
_diffrn_ambient_temperature 298(2)
_diffrn_measured_fraction_theta_full 0.994
_diffrn_measured_fraction_theta_max 0.994
_diffrn_measurement_device_type 'rigaku r-axis rapid IP area detector'
_diffrn_measurement_method '\w scans'
_diffrn_radiation_monochromator graphite
_diffrn_radiation_probe x-ray
_diffrn_radiation_type MoK\a
_diffrn_radiation_wavelength 0.71073
_diffrn_reflns_av_R_equivalents 0.0475
_diffrn_reflns_av_sigmaI/netI 0.0488
_diffrn_reflns_limit_h_max 17
_diffrn_reflns_limit_h_min -16
_diffrn_reflns_limit_k_max 15
_diffrn_reflns_limit_k_min -16
_diffrn_reflns_limit_l_max 24
_diffrn_reflns_limit_l_min -24
_diffrn_reflns_number 20966
_diffrn_reflns_theta_full 27.48
_diffrn_reflns_theta_max 27.47
_diffrn_reflns_theta_min 3.16
_diffrn_source 'rotating anode'
_exptl_absorpt_coefficient_mu 2.695
_exptl_absorpt_correction_T_max 0.6148
_exptl_absorpt_correction_T_min 0.6148
_exptl_absorpt_correction_type multi-scan
_exptl_crystal_colour YELLOW
_exptl_crystal_density_diffrn 1.547
_exptl_crystal_density_method 'not measured'
_exptl_crystal_description BLOCK
_exptl_crystal_F_000 1428
_exptl_crystal_size_max 0.20
_exptl_crystal_size_mid 0.20
_exptl_crystal_size_min 0.20
_refine_diff_density_max 1.184
_refine_diff_density_min -1.844
_refine_diff_density_rms 0.160
_refine_ls_extinction_method none
_refine_ls_goodness_of_fit_ref 1.184
_refine_ls_hydrogen_treatment constr
_refine_ls_matrix_type full
_refine_ls_number_parameters 342
_refine_ls_number_reflns 6966
_refine_ls_number_restraints 9
_refine_ls_restrained_S_all 1.183
_refine_ls_R_factor_all 0.0579
_refine_ls_R_factor_gt 0.0448
_refine_ls_shift/su_max 0.002
_refine_ls_shift/su_mean 0.000
_refine_ls_structure_factor_coef Fsqd
_refine_ls_weighting_details 'calc w=1/[\s^2^(Fo^2^)+(0.0426P)^2^+0.8469P] where P=(Fo^2^+2Fc^2^)/3'
_refine_ls_weighting_scheme calc
_refine_ls_wR_factor_gt 0.0941
_refine_ls_wR_factor_ref 0.0986
_reflns_number_gt 5975
_reflns_number_total 6966
_reflns_threshold_expression >2sigma(I)
_cod_data_source_file c1dt11655j.txt
_cod_data_source_block shelxl
_cod_depositor_comments
;
The following automatic conversions were performed:

'_symmetry_cell_setting' value 'Monoclinic' changed to 'monoclinic'
according to /home/saulius/struct/CIF-dictionaries/cif_core.dic
dictionary named 'cif_core.dic' version 2.4.1 from 2010-06-29.

Automatic conversion script
Id: cif_fix_values 1715 2011-07-08 13:25:40Z adriana 
;
_cod_original_cell_volume 3062.7(15)
_cod_original_sg_symbol_H-M P2(1)/c
_cod_database_code 7017912

loop_
_symmetry_equiv_pos_as_xyz
'x, y, z'
'-x, y+1/2, -z+1/2'
'-x, -y, -z'
'x, -y-1/2, z-1/2'

loop_
_atom_site_label
_atom_site_type_symbol
_atom_site_fract_x
_atom_site_fract_y
_atom_site_fract_z
_atom_site_U_iso_or_equiv
_atom_site_adp_type
_atom_site_occupancy
_atom_site_symmetry_multiplicity
_atom_site_calc_flag
_atom_site_refinement_flags
C1 C 1.0662(3) 0.9042(3) 0.7557(3) 0.0277(9) Uani 1 1 d .
C2 C 1.2564(4) 0.8596(4) 0.8736(3) 0.0380(11) Uani 1 1 d .
C3 C 1.3777(3) 0.8172(3) 0.7718(3) 0.0331(10) Uani 1 1 d .
C4 C 1.2632(4) 1.0100(3) 0.7572(3) 0.0362(11) Uani 1 1 d .
C5 C 1.1735(4) 0.8420(4) 0.6457(3) 0.0358(11) Uani 1 1 d .
C6 C 1.1811(3) 0.6978(3) 0.7533(2) 0.0270(9) Uani 1 1 d .
C7 C 0.5588(5) 0.9920(5) 0.6634(3) 0.0562(15) Uani 1 1 d .
H7 H 0.5267 0.9564 0.6928 0.067 Uiso 1 1 calc R
C8 C 0.3820(6) 1.0641(7) 0.6007(5) 0.114(3) Uani 1 1 d .
H8A H 0.3405 1.0448 0.5510 0.170 Uiso 1 1 calc R
H8B H 0.3671 1.1350 0.6091 0.170 Uiso 1 1 calc R
H8C H 0.3630 1.0200 0.6347 0.170 Uiso 1 1 calc R
C9 C 0.5410(6) 1.1181(6) 0.5683(4) 0.086(2) Uani 1 1 d .
H9A H 0.6183 1.1197 0.5899 0.129 Uiso 1 1 calc R
H9B H 0.5128 1.1870 0.5671 0.129 Uiso 1 1 calc R
H9C H 0.5211 1.0913 0.5189 0.129 Uiso 1 1 calc R
C10 C 0.6616(4) 1.0869(4) 0.8484(3) 0.0384(11) Uani 1 1 d .
H10 H 0.6923 1.1448 0.8344 0.046 Uiso 1 1 calc R
C11 C 0.5599(5) 1.2079(5) 0.8953(4) 0.0693(19) Uani 1 1 d .
H11A H 0.6053 1.2574 0.8825 0.104 Uiso 1 1 calc R
H11B H 0.5687 1.2147 0.9468 0.104 Uiso 1 1 calc R
H11C H 0.4858 1.2206 0.8662 0.104 Uiso 1 1 calc R
C12 C 0.5414(5) 1.0181(5) 0.9068(4) 0.0622(16) Uani 1 1 d .
H12A H 0.5718 0.9539 0.8976 0.093 Uiso 1 1 calc R
H12B H 0.4649 1.0180 0.8811 0.093 Uiso 1 1 calc R
H12C H 0.5550 1.0256 0.9588 0.093 Uiso 1 1 calc R
C13 C 0.9805(4) 0.7179(4) 0.8508(3) 0.0431(12) Uani 1 1 d .
H13 H 1.0323 0.7337 0.8292 0.052 Uiso 1 1 calc R
C14 C 0.9208(5) 0.6098(5) 0.9308(4) 0.081(2) Uani 1 1 d .
H14A H 0.8603 0.6564 0.9151 0.121 Uiso 1 1 calc R
H14B H 0.9549 0.6148 0.9833 0.121 Uiso 1 1 calc R
H14C H 0.8961 0.5399 0.9179 0.121 Uiso 1 1 calc R
C15 C 1.0944(6) 0.5734(5) 0.9102(4) 0.079(2) Uani 1 1 d .
H15A H 1.1459 0.6082 0.8927 0.118 Uiso 1 1 calc R
H15B H 1.0757 0.5077 0.8856 0.118 Uiso 1 1 calc R
H15C H 1.1254 0.5624 0.9625 0.118 Uiso 1 1 calc R
C16 C 0.8414(7) 0.7540(6) 0.6546(5) 0.097(3) Uani 1 1 d .
H16 H 0.9096 0.7395 0.6881 0.117 Uiso 1 1 calc R
C17 C 0.8878(8) 0.6225(7) 0.5859(6) 0.120(3) Uani 1 1 d .
H17A H 0.9499 0.6184 0.6299 0.180 Uiso 1 1 calc R
H17B H 0.9102 0.6414 0.5448 0.180 Uiso 1 1 calc R
H17C H 0.8523 0.5562 0.5765 0.180 Uiso 1 1 calc R
C18 C 0.7100(8) 0.6948(13) 0.5473(7) 0.214(7) Uani 1 1 d .
H18A H 0.6640 0.7351 0.5666 0.320 Uiso 1 1 calc R
H18B H 0.6859 0.6240 0.5415 0.320 Uiso 1 1 calc R
H18C H 0.7072 0.7223 0.5003 0.320 Uiso 1 1 calc R
Cr1 Cr 1.21951(5) 0.85638(5) 0.75941(4) 0.02135(15) Uani 1 1 d .
N1 N 0.9848(3) 0.9308(3) 0.7594(2) 0.0342(9) Uani 1 1 d .
N2 N 1.2682(4) 0.8634(4) 0.9347(3) 0.0644(14) Uani 1 1 d .
N3 N 1.4666(3) 0.8007(4) 0.7796(3) 0.0552(13) Uani 1 1 d .
N4 N 1.2888(4) 1.0947(3) 0.7552(3) 0.0599(14) Uani 1 1 d .
N5 N 1.1454(4) 0.8217(4) 0.5840(3) 0.0638(14) Uani 1 1 d .
N6 N 1.1683(3) 0.6106(3) 0.7440(2) 0.0354(9) Uani 1 1 d .
N7 N 0.5901(3) 1.1032(3) 0.8809(2) 0.0396(10) Uani 1 1 d .
N8 N 0.4972(4) 1.0524(4) 0.6117(3) 0.0534(12) Uani 1 1 d .
N9 N 0.9974(4) 0.6371(3) 0.8947(2) 0.0435(10) Uani 1 1 d .
N10 N 0.8146(4) 0.6992(3) 0.5955(3) 0.0506(11) Uani 1 1 d .
O1 O 0.6915(3) 1.0013(2) 0.8346(2) 0.0415(8) Uani 1 1 d .
O2 O 0.6558(3) 0.9790(3) 0.6759(2) 0.0540(10) Uani 1 1 d .
O3 O 0.7940(3) 0.8196(3) 0.6735(2) 0.0592(11) Uani 1 1 d .
O4 O 0.9001(3) 0.7745(2) 0.8363(2) 0.0438(9) Uani 1 1 d .
O5 O 0.6794(2) 0.7957(2) 0.7835(2) 0.0552(11) Uani 1 1 d D
H5A H 0.6131 0.7973 0.7794 0.066 Uiso 1 1 d RD
H5B H 0.6879 0.7328 0.7735 0.066 Uiso 1 1 d RD
O6 O 0.9130(3) 0.9655(3) 0.90168(18) 0.0425(8) Uani 1 1 d D
H6B H 0.8978 1.0150 0.9258 0.051 Uiso 1 1 d RD
H6A H 0.9726 0.9381 0.9272 0.051 Uiso 1 1 d RD
O7 O 0.1056(3) 0.6259(3) 0.50424(19) 0.0463(9) Uani 1 1 d D
H7B H 0.1561 0.6230 0.4862 0.056 Uiso 1 1 d RD
H7A H 0.1167 0.6836 0.5273 0.056 Uiso 1 1 d RD
Tb1 Tb 0.805205(15) 0.921477(14) 0.777484(12) 0.02356(8) Uani 1 1 d .

loop_
_atom_site_aniso_label
_atom_site_aniso_U_11
_atom_site_aniso_U_22
_atom_site_aniso_U_33
_atom_site_aniso_U_23
_atom_site_aniso_U_13
_atom_site_aniso_U_12
C1 0.031(2) 0.022(2) 0.033(2) -0.0006(18) 0.0150(19) -0.0023(17)
C2 0.035(3) 0.040(3) 0.039(3) -0.001(2) 0.013(2) 0.003(2)
C3 0.031(2) 0.025(2) 0.046(3) -0.008(2) 0.016(2) -0.0025(18)
C4 0.034(2) 0.028(2) 0.048(3) 0.001(2) 0.017(2) -0.0047(19)
C5 0.046(3) 0.032(2) 0.033(3) 0.000(2) 0.016(2) 0.005(2)
C6 0.027(2) 0.024(2) 0.036(2) 0.0018(19) 0.0191(19) -0.0002(17)
C7 0.054(4) 0.060(4) 0.047(3) -0.001(3) 0.007(3) 0.002(3)
C8 0.056(5) 0.175(10) 0.110(7) 0.013(6) 0.027(5) 0.037(5)
C9 0.086(5) 0.087(5) 0.083(5) 0.025(5) 0.025(4) 0.002(4)
C10 0.041(3) 0.038(3) 0.042(3) 0.002(2) 0.021(2) 0.005(2)
C11 0.092(5) 0.068(4) 0.060(4) 0.000(3) 0.041(4) 0.039(4)
C12 0.058(4) 0.074(4) 0.067(4) -0.011(4) 0.039(3) -0.011(3)
C13 0.054(3) 0.037(3) 0.047(3) 0.013(2) 0.028(3) 0.014(2)
C14 0.067(4) 0.084(5) 0.078(5) 0.046(4) 0.006(4) -0.017(4)
C15 0.116(6) 0.071(4) 0.045(4) 0.011(3) 0.021(4) 0.058(4)
C16 0.084(5) 0.105(6) 0.096(6) -0.037(5) 0.020(5) 0.013(5)
C17 0.118(8) 0.120(7) 0.137(9) -0.007(7) 0.064(7) 0.040(6)
C18 0.087(7) 0.34(2) 0.162(12) -0.067(13) -0.028(8) 0.043(10)
Cr1 0.0208(3) 0.0184(3) 0.0284(4) -0.0008(3) 0.0129(3) -0.0002(2)
N1 0.028(2) 0.030(2) 0.048(2) 0.0030(18) 0.0178(18) 0.0032(15)
N2 0.071(3) 0.093(4) 0.032(3) -0.003(3) 0.020(2) 0.003(3)
N3 0.029(2) 0.063(3) 0.079(4) -0.013(3) 0.024(2) 0.000(2)
N4 0.060(3) 0.031(3) 0.089(4) 0.006(2) 0.026(3) -0.010(2)
N5 0.096(4) 0.058(3) 0.036(3) 0.001(2) 0.019(3) 0.012(3)
N6 0.037(2) 0.026(2) 0.051(3) -0.0005(19) 0.0249(19) -0.0015(16)
N7 0.040(2) 0.046(2) 0.039(2) -0.001(2) 0.0205(19) 0.0097(18)
N8 0.041(3) 0.069(3) 0.045(3) 0.007(3) 0.007(2) 0.018(2)
N9 0.061(3) 0.035(2) 0.032(2) 0.0075(19) 0.012(2) 0.0134(19)
N10 0.062(3) 0.048(3) 0.044(3) -0.021(2) 0.021(2) 0.003(2)
O1 0.0407(18) 0.0360(19) 0.059(2) -0.0045(17) 0.0307(17) 0.0066(15)
O2 0.038(2) 0.057(2) 0.055(2) 0.002(2) -0.0003(18) 0.0118(17)
O3 0.059(2) 0.060(2) 0.063(3) -0.029(2) 0.026(2) 0.007(2)
O4 0.0396(18) 0.0301(17) 0.063(2) 0.0154(17) 0.0190(17) 0.0096(14)
O5 0.0341(18) 0.0230(16) 0.122(4) -0.013(2) 0.044(2) -0.0039(13)
O6 0.0439(19) 0.0460(19) 0.0334(19) -0.0059(17) 0.0074(15) 0.0097(16)
O7 0.053(2) 0.047(2) 0.040(2) -0.0046(18) 0.0179(17) -0.0096(17)
Tb1 0.02123(11) 0.01950(12) 0.03218(13) -0.00131(9) 0.01192(8) 0.00189(7)

loop_
_atom_type_symbol
_atom_type_description
_atom_type_scat_dispersion_real
_atom_type_scat_dispersion_imag
_atom_type_scat_source
C C 0.0033 0.0016 'International Tables Vol C Tables 4.2.6.8 and 6.1.1.4'
H H 0.0000 0.0000 'International Tables Vol C Tables 4.2.6.8 and 6.1.1.4'
N N 0.0061 0.0033 'International Tables Vol C Tables 4.2.6.8 and 6.1.1.4'
O O 0.0106 0.0060 'International Tables Vol C Tables 4.2.6.8 and 6.1.1.4'
Cr Cr 0.3209 0.6236 'International Tables Vol C Tables 4.2.6.8 and 6.1.1.4'
Tb Tb -0.1723 4.1537 'International Tables Vol C Tables 4.2.6.8 and 6.1.1.4'

loop_
_geom_angle_atom_site_label_1
_geom_angle_atom_site_label_2
_geom_angle_atom_site_label_3
_geom_angle
_geom_angle_site_symmetry_3
N1 C1 Cr1 174.7(4) .
N2 C2 Cr1 174.6(5) .
N3 C3 Cr1 176.5(4) .
N4 C4 Cr1 178.6(5) .
N5 C5 Cr1 171.8(5) .
N6 C6 Cr1 170.9(4) .
O2 C7 N8 124.6(6) .
O2 C7 H7 117.7 .
N8 C7 H7 117.7 .
N8 C8 H8A 109.5 .
N8 C8 H8B 109.5 .
H8A C8 H8B 109.5 .
N8 C8 H8C 109.5 .
H8A C8 H8C 109.5 .
H8B C8 H8C 109.5 .
N8 C9 H9A 109.5 .
N8 C9 H9B 109.5 .
H9A C9 H9B 109.5 .
N8 C9 H9C 109.5 .
H9A C9 H9C 109.5 .
H9B C9 H9C 109.5 .
O1 C10 N7 125.5(5) .
O1 C10 H10 117.3 .
N7 C10 H10 117.3 .
N7 C11 H11A 109.5 .
N7 C11 H11B 109.5 .
H11A C11 H11B 109.5 .
N7 C11 H11C 109.5 .
H11A C11 H11C 109.5 .
H11B C11 H11C 109.5 .
N7 C12 H12A 109.5 .
N7 C12 H12B 109.5 .
H12A C12 H12B 109.5 .
N7 C12 H12C 109.5 .
H12A C12 H12C 109.5 .
H12B C12 H12C 109.5 .
O4 C13 N9 124.2(5) .
O4 C13 H13 117.9 .
N9 C13 H13 117.9 .
N9 C14 H14A 109.5 .
N9 C14 H14B 109.5 .
H14A C14 H14B 109.5 .
N9 C14 H14C 109.5 .
H14A C14 H14C 109.5 .
H14B C14 H14C 109.5 .
N9 C15 H15A 109.5 .
N9 C15 H15B 109.5 .
H15A C15 H15B 109.5 .
N9 C15 H15C 109.5 .
H15A C15 H15C 109.5 .
H15B C15 H15C 109.5 .
O3 C16 N10 130.6(8) .
O3 C16 H16 114.7 .
N10 C16 H16 114.7 .
N10 C17 H17A 109.5 .
N10 C17 H17B 109.5 .
H17A C17 H17B 109.5 .
N10 C17 H17C 109.5 .
H17A C17 H17C 109.5 .
H17B C17 H17C 109.5 .
N10 C18 H18A 109.5 .
N10 C18 H18B 109.5 .
H18A C18 H18B 109.5 .
N10 C18 H18C 109.5 .
H18A C18 H18C 109.5 .
H18B C18 H18C 109.5 .
C4 Cr1 C5 92.84(19) .
C4 Cr1 C3 87.77(18) .
C5 Cr1 C3 91.57(19) .
C4 Cr1 C2 91.9(2) .
C5 Cr1 C2 174.78(19) .
C3 Cr1 C2 90.70(19) .
C4 Cr1 C1 89.29(17) .
C5 Cr1 C1 92.99(19) .
C3 Cr1 C1 174.69(18) .
C2 Cr1 C1 84.97(19) .
C4 Cr1 C6 174.44(19) .
C5 Cr1 C6 82.75(18) .
C3 Cr1 C6 88.98(16) .
C2 Cr1 C6 92.60(18) .
C1 Cr1 C6 94.29(16) .
C1 N1 Tb1 159.5(3) .
C6 N6 Tb1 163.4(3) 2_746
C10 N7 C12 121.0(4) .
C10 N7 C11 121.6(5) .
C12 N7 C11 117.3(5) .
C7 N8 C9 121.8(5) .
C7 N8 C8 121.1(6) .
C9 N8 C8 116.8(6) .
C13 N9 C14 120.4(5) .
C13 N9 C15 121.9(5) .
C14 N9 C15 117.7(5) .
C16 N10 C18 122.4(8) .
C16 N10 C17 119.7(7) .
C18 N10 C17 116.5(8) .
C10 O1 Tb1 141.9(3) .
C7 O2 Tb1 136.2(4) .
C16 O3 Tb1 140.7(5) .
C13 O4 Tb1 149.7(3) .
Tb1 O5 H5A 134.2 .
Tb1 O5 H5B 120.1 .
H5A O5 H5B 102.2 .
Tb1 O6 H6B 123.4 .
Tb1 O6 H6A 126.8 .
H6B O6 H6A 109.7 .
H7B O7 H7A 103.3 .
O4 Tb1 O5 71.76(12) .
O4 Tb1 O3 80.25(14) .
O5 Tb1 O3 79.10(14) .
O4 Tb1 O1 116.39(12) .
O5 Tb1 O1 73.34(11) .
O3 Tb1 O1 140.10(13) .
O4 Tb1 O2 144.02(13) .
O5 Tb1 O2 81.60(14) .
O3 Tb1 O2 71.14(14) .
O1 Tb1 O2 76.70(13) .
O4 Tb1 O6 70.66(12) .
O5 Tb1 O6 107.80(14) .
O3 Tb1 O6 145.50(13) .
O1 Tb1 O6 71.91(12) .
O2 Tb1 O6 142.52(13) .
O4 Tb1 N1 74.40(12) .
O5 Tb1 N1 138.87(11) .
O3 Tb1 N1 72.71(14) .
O1 Tb1 N1 144.64(12) .
O2 Tb1 N1 115.43(14) .
O6 Tb1 N1 81.74(13) .
O4 Tb1 N6 141.52(12) 2_756
O5 Tb1 N6 144.71(12) 2_756
O3 Tb1 N6 111.98(15) 2_756
O1 Tb1 N6 78.35(12) 2_756
O2 Tb1 N6 71.63(13) 2_756
O6 Tb1 N6 82.31(13) 2_756
N1 Tb1 N6 75.05(12) 2_756

loop_
_geom_bond_atom_site_label_1
_geom_bond_atom_site_label_2
_geom_bond_distance
_geom_bond_site_symmetry_2
C1 N1 1.147(6) .
C1 Cr1 2.084(4) .
C2 N2 1.133(6) .
C2 Cr1 2.082(5) .
C3 N3 1.146(5) .
C3 Cr1 2.072(4) .
C4 N4 1.148(6) .
C4 Cr1 2.064(5) .
C5 N5 1.148(6) .
C5 Cr1 2.071(5) .
C6 N6 1.141(5) .
C6 Cr1 2.098(4) .
C7 O2 1.226(6) .
C7 N8 1.308(7) .
C7 H7 0.9300 .
C8 N8 1.463(8) .
C8 H8A 0.9600 .
C8 H8B 0.9600 .
C8 H8C 0.9600 .
C9 N8 1.435(8) .
C9 H9A 0.9600 .
C9 H9B 0.9600 .
C9 H9C 0.9600 .
C10 O1 1.228(5) .
C10 N7 1.307(6) .
C10 H10 0.9300 .
C11 N7 1.458(7) .
C11 H11A 0.9600 .
C11 H11B 0.9600 .
C11 H11C 0.9600 .
C12 N7 1.439(7) .
C12 H12A 0.9600 .
C12 H12B 0.9600 .
C12 H12C 0.9600 .
C13 O4 1.235(5) .
C13 N9 1.311(6) .
C13 H13 0.9300 .
C14 N9 1.444(8) .
C14 H14A 0.9600 .
C14 H14B 0.9600 .
C14 H14C 0.9600 .
C15 N9 1.459(7) .
C15 H15A 0.9600 .
C15 H15B 0.9600 .
C15 H15C 0.9600 .
C16 O3 1.177(8) .
C16 N10 1.283(8) .
C16 H16 0.9300 .
C17 N10 1.433(8) .
C17 H17A 0.9600 .
C17 H17B 0.9600 .
C17 H17C 0.9600 .
C18 N10 1.376(9) .
C18 H18A 0.9600 .
C18 H18B 0.9600 .
C18 H18C 0.9600 .
N1 Tb1 2.498(4) .
N6 Tb1 2.515(4) 2_746
O1 Tb1 2.363(3) .
O2 Tb1 2.376(3) .
O3 Tb1 2.353(4) .
O4 Tb1 2.340(3) .
O5 Tb1 2.344(3) .
O5 H5A 0.8483 .
O5 H5B 0.8489 .
O6 Tb1 2.400(3) .
O6 H6B 0.8510 .
O6 H6A 0.8479 .
O7 H7B 0.8460 .
O7 H7A 0.8514 .
Tb1 N6 2.515(4) 2_756

loop_
_geom_torsion_atom_site_label_1
_geom_torsion_atom_site_label_2
_geom_torsion_atom_site_label_3
_geom_torsion_atom_site_label_4
_geom_torsion
_geom_torsion_site_symmetry_4
N4 C4 Cr1 C5 -56(23) .
N4 C4 Cr1 C3 36(23) .
N4 C4 Cr1 C2 127(23) .
N4 C4 Cr1 C1 -149(23) .
N4 C4 Cr1 C6 -18(24) .
N5 C5 Cr1 C4 178(3) .
N5 C5 Cr1 C3 90(3) .
N5 C5 Cr1 C2 -26(5) .
N5 C5 Cr1 C1 -93(3) .
N5 C5 Cr1 C6 1(3) .
N3 C3 Cr1 C4 16(8) .
N3 C3 Cr1 C5 109(8) .
N3 C3 Cr1 C2 -76(8) .
N3 C3 Cr1 C1 -41(9) .
N3 C3 Cr1 C6 -169(8) .
N2 C2 Cr1 C4 93(5) .
N2 C2 Cr1 C5 -64(6) .
N2 C2 Cr1 C3 -180(100) .
N2 C2 Cr1 C1 3(5) .
N2 C2 Cr1 C6 -91(5) .
N1 C1 Cr1 C4 -89(4) .
N1 C1 Cr1 C5 178(100) .
N1 C1 Cr1 C3 -33(5) .
N1 C1 Cr1 C2 3(4) .
N1 C1 Cr1 C6 95(4) .
N6 C6 Cr1 C4 10(4) .
N6 C6 Cr1 C5 48(3) .
N6 C6 Cr1 C3 -44(3) .
N6 C6 Cr1 C2 -135(3) .
N6 C6 Cr1 C1 140(3) .
Cr1 C1 N1 Tb1 -80(4) .
Cr1 C6 N6 Tb1 34(4) 2_746
O1 C10 N7 C12 2.3(8) .
O1 C10 N7 C11 179.7(5) .
O2 C7 N8 C9 -6.1(10) .
O2 C7 N8 C8 -179.6(6) .
O4 C13 N9 C14 -1.1(8) .
O4 C13 N9 C15 -179.6(5) .
O3 C16 N10 C18 -13.5(16) .
O3 C16 N10 C17 -179.5(9) .
N7 C10 O1 Tb1 177.3(4) .
N8 C7 O2 Tb1 158.7(4) .
N10 C16 O3 Tb1 171.4(5) .
N9 C13 O4 Tb1 176.4(4) .
C13 O4 Tb1 O5 149.8(7) .
C13 O4 Tb1 O3 68.1(7) .
C13 O4 Tb1 O1 -150.3(7) .
C13 O4 Tb1 O2 105.5(7) .
C13 O4 Tb1 O6 -93.0(7) .
C13 O4 Tb1 N1 -6.5(7) .
C13 O4 Tb1 N6 -45.1(8) 2_756
C16 O3 Tb1 O4 -27.9(8) .
C16 O3 Tb1 O5 -101.0(9) .
C16 O3 Tb1 O1 -147.8(8) .
C16 O3 Tb1 O2 174.2(9) .
C16 O3 Tb1 O6 4.6(10) .
C16 O3 Tb1 N1 48.7(8) .
C16 O3 Tb1 N6 114.0(8) 2_756
C10 O1 Tb1 O4 141.1(5) .
C10 O1 Tb1 O5 -159.8(6) .
C10 O1 Tb1 O3 -111.5(6) .
C10 O1 Tb1 O2 -74.7(6) .
C10 O1 Tb1 O6 84.5(6) .
C10 O1 Tb1 N1 40.7(7) .
C10 O1 Tb1 N6 -1.1(5) 2_756
C7 O2 Tb1 O4 86.0(6) .
C7 O2 Tb1 O5 43.9(5) .
C7 O2 Tb1 O3 125.2(6) .
C7 O2 Tb1 O1 -30.9(5) .
C7 O2 Tb1 O6 -64.5(6) .
C7 O2 Tb1 N1 -175.5(5) .
C7 O2 Tb1 N6 -112.8(6) 2_756
C1 N1 Tb1 O4 20.4(11) .
C1 N1 Tb1 O5 -15.1(12) .
C1 N1 Tb1 O3 -64.0(11) .
C1 N1 Tb1 O1 134.3(10) .
C1 N1 Tb1 O2 -122.5(11) .
C1 N1 Tb1 O6 92.6(11) .
C1 N1 Tb1 N6 176.7(11) 2_756
